data_7221882
loop_
_publ_author_name
'Kurteva, Vanya'
'Shivatchev, Boris'
'Petrova, Rosica'
'Antonov, Liudmil'
'Lubenov, Lubomir A.'
'Atanassova, Maria'
'Simova, Svetlana'

_publ_section_title
;
 Conformational behaviour of
 3-methyl-4-(4-methylbenzoyl)-1-phenyl-pyrazol-5-one: a sudden story of
 three desmotrops
;
_journal_name_full 'RSC Adv.'
_journal_paper_doi 10.1039/C5RA11858A
_journal_year 2015
_chemical_formula_moiety 'C18 H16 N2 O2'
_chemical_formula_sum 'C18 H16 N2 O2'
_chemical_formula_weight 292.33
_space_group_crystal_system monoclinic
_space_group_IT_number 14
_space_group_name_Hall '-P 2ybc'
_space_group_name_H-M_alt 'P 1 21/c 1'
_symmetry_space_group_name_Hall '-P 2ybc'
_symmetry_space_group_name_H-M 'P 1 21/c 1'
_atom_sites_solution_hydrogens geom
_audit_creation_date 2015-05-25T16:29:26-00:00
_audit_creation_method 'WinGX routine CIF_UPDATE'
_audit_update_record
;
2015-06-15 deposited with the CCDC.
2015-08-25 downloaded from the CCDC.
;
_cell_angle_alpha 90
_cell_angle_beta 97.592(7)
_cell_angle_gamma 90
_cell_formula_units_Z 4
_cell_length_a 11.7774(7)
_cell_length_b 5.3159(16)
_cell_length_c 23.349(3)
_cell_measurement_temperature 150(2)
_cell_volume 1449.0(5)
_computing_structure_refinement 'SHELXL-2014 (Sheldrick, 2014)'
_diffrn_ambient_temperature 150(2)
_diffrn_detector_area_resol_mean 10.3974
_diffrn_measured_fraction_theta_full 0.999
_diffrn_measured_fraction_theta_max 0.847
_diffrn_measurement_device_type 'SuperNova, Dual, Cu at zero, Atlas'
_diffrn_radiation_monochromator mirror
_diffrn_radiation_source 'SuperNova (Mo) X-ray Source'
_diffrn_radiation_type MoK\a
_diffrn_radiation_wavelength 0.71073
_diffrn_reflns_av_R_equivalents 0.0273
_diffrn_reflns_Laue_measured_fraction_full 0.999
_diffrn_reflns_Laue_measured_fraction_max 0.847
_diffrn_reflns_limit_h_max 14
_diffrn_reflns_limit_h_min -14
_diffrn_reflns_limit_k_max 5
_diffrn_reflns_limit_k_min -7
_diffrn_reflns_limit_l_max 30
_diffrn_reflns_limit_l_min -24
_diffrn_reflns_number 7186
_diffrn_reflns_point_group_measured_fraction_full 0.999
_diffrn_reflns_point_group_measured_fraction_max 0.847
_diffrn_reflns_theta_full 25.242
_diffrn_reflns_theta_max 29.102
_diffrn_reflns_theta_min 2.637
_exptl_absorpt_correction_type none
_exptl_crystal_colour yellow
_exptl_crystal_density_diffrn 1.34
_exptl_crystal_density_method 'not measured'
_exptl_crystal_description prism
_exptl_crystal_F_000 616
_exptl_crystal_size_max 0.20
_exptl_crystal_size_mid 0.19
_exptl_crystal_size_min 0.16
_refine_diff_density_max 0.237
_refine_diff_density_min -0.237
_refine_diff_density_rms 0.047
_refine_ls_extinction_method none
_refine_ls_goodness_of_fit_ref 1.021
_refine_ls_hydrogen_treatment constr
_refine_ls_matrix_type full
_refine_ls_number_parameters 201
_refine_ls_number_reflns 3308
_refine_ls_number_restraints 0
_refine_ls_restrained_S_all 1.021
_refine_ls_R_factor_all 0.0712
_refine_ls_R_factor_gt 0.0496
_refine_ls_shift/su_max 0
_refine_ls_shift/su_mean 0
_refine_ls_structure_factor_coef Fsqd
_refine_ls_weighting_details 'w=1/[\s^2^(Fo^2^)+(0.0380P)^2^+1.0375P] where P=(Fo^2^+2Fc^2^)/3'
_refine_ls_weighting_scheme calc
_refine_ls_wR_factor_gt 0.1078
_refine_ls_wR_factor_ref 0.1191
_reflns_number_gt 2506
_reflns_number_total 3308
_reflns_threshold_expression 'I > 2\s(I)'
_cod_data_source_file c5ra11858a2.cif
_cod_data_source_block exp_311_lt
_cod_database_code 7221882

loop_
_space_group_symop_operation_xyz
'x, y, z'
'-x, y+1/2, -z+1/2'
'-x, -y, -z'
'x, -y-1/2, z-1/2'

loop_
_atom_site_label
_atom_site_type_symbol
_atom_site_fract_x
_atom_site_fract_y
_atom_site_fract_z
_atom_site_U_iso_or_equiv
_atom_site_adp_type
_atom_site_occupancy
_atom_site_calc_flag
C3 C 0.19256(14) 0.5186(4) 0.54949(7) 0.0232(4) Uani 1 d
C4 C 0.27518(14) 0.4424(4) 0.51277(7) 0.0231(4) Uani 1 d
C5 C 0.33577(13) 0.2482(4) 0.54370(7) 0.0225(4) Uani 1 d
C11 C 0.32403(14) 0.0365(4) 0.63923(7) 0.0228(4) Uani 1 d
C12 C 0.27829(15) 0.0648(4) 0.69111(8) 0.0284(4) Uani 1 d
H12 H 0.228 0.1959 0.6957 0.034 Uiso 1 calc
C13 C 0.30882(16) -0.1052(4) 0.73587(8) 0.0335(5) Uani 1 d
H13 H 0.2773 -0.089 0.7702 0.04 Uiso 1 calc
C14 C 0.38593(16) -0.2989(4) 0.72998(8) 0.0329(5) Uani 1 d
H14 H 0.4069 -0.4101 0.7603 0.039 Uiso 1 calc
C15 C 0.43118(15) -0.3240(4) 0.67823(8) 0.0299(4) Uani 1 d
H15 H 0.4827 -0.453 0.674 0.036 Uiso 1 calc
C16 C 0.40023(14) -0.1588(4) 0.63287(8) 0.0265(4) Uani 1 d
H16 H 0.4303 -0.1784 0.5983 0.032 Uiso 1 calc
C31 C 0.10916(14) 0.7338(4) 0.54352(8) 0.0268(4) Uani 1 d
H31A H 0.0426 0.6877 0.5173 0.04 Uiso 1 calc
H31B H 0.1446 0.8784 0.5288 0.04 Uiso 1 calc
H31C H 0.087 0.7728 0.5806 0.04 Uiso 1 calc
C41 C 0.31150(14) 0.5230(4) 0.45881(7) 0.0236(4) Uani 1 d
C42 C 0.24452(14) 0.7033(4) 0.41905(7) 0.0237(4) Uani 1 d
C47 C 0.30195(15) 0.8830(4) 0.38997(7) 0.0267(4) Uani 1 d
H47 H 0.3815 0.891 0.3962 0.032 Uiso 1 calc
C46 C 0.24083(16) 1.0491(4) 0.35193(8) 0.0291(4) Uani 1 d
H46 H 0.2799 1.171 0.3337 0.035 Uiso 1 calc
C45 C 0.12101(15) 1.0366(4) 0.34048(7) 0.0257(4) Uani 1 d
C44 C 0.06469(15) 0.8537(4) 0.36862(7) 0.0274(4) Uani 1 d
H44 H -0.0146 0.8409 0.3612 0.033 Uiso 1 calc
C43 C 0.12535(14) 0.6898(4) 0.40773(7) 0.0268(4) Uani 1 d
H43 H 0.0862 0.5701 0.4265 0.032 Uiso 1 calc
C48 C 0.05521(17) 1.2170(4) 0.29821(8) 0.0364(5) Uani 1 d
H48A H 0.0629 1.1664 0.2594 0.055 Uiso 1 calc
H48B H 0.0853 1.3838 0.3049 0.055 Uiso 1 calc
H48C H -0.0242 1.2151 0.3035 0.055 Uiso 1 calc
N1 N 0.29063(11) 0.2097(3) 0.59336(6) 0.0228(3) Uani 1 d
N2 N 0.20121(12) 0.3812(3) 0.59712(6) 0.0248(3) Uani 1 d
O5 O 0.42367(10) 0.1202(3) 0.52895(5) 0.0290(3) Uani 1 d
H5 H 0.439 0.1713 0.4977 0.044 Uiso 1 calc
O41 O 0.40316(10) 0.4341(3) 0.44466(5) 0.0297(3) Uani 1 d

loop_
_atom_site_aniso_label
_atom_site_aniso_U_11
_atom_site_aniso_U_22
_atom_site_aniso_U_33
_atom_site_aniso_U_23
_atom_site_aniso_U_13
_atom_site_aniso_U_12
C3 0.0206(8) 0.0237(10) 0.0248(9) -0.0040(8) 0.0012(6) -0.0046(7)
C4 0.0202(8) 0.0238(10) 0.0246(8) -0.0015(8) 0.0010(6) -0.0034(7)
C5 0.0196(8) 0.0229(10) 0.0252(9) -0.0030(8) 0.0036(6) -0.0044(7)
C11 0.0204(8) 0.0231(10) 0.0242(8) 0.0006(8) 0.0000(6) -0.0055(7)
C12 0.0284(9) 0.0287(11) 0.0282(9) -0.0006(8) 0.0039(7) -0.0002(8)
C13 0.0380(10) 0.0377(12) 0.0250(9) 0.0024(9) 0.0049(7) -0.0008(9)
C14 0.0361(10) 0.0318(12) 0.0293(10) 0.0056(9) -0.0013(8) -0.0033(9)
C15 0.0272(9) 0.0255(11) 0.0360(10) 0.0005(9) 0.0004(7) -0.0011(8)
C16 0.0261(9) 0.0249(10) 0.0283(9) -0.0003(8) 0.0029(7) -0.0035(8)
C31 0.0262(9) 0.0245(10) 0.0295(9) -0.0038(8) 0.0030(7) 0.0008(8)
C41 0.0237(8) 0.0221(10) 0.0248(9) -0.0047(8) 0.0024(6) -0.0049(7)
C42 0.0250(8) 0.0243(10) 0.0217(8) -0.0043(8) 0.0028(6) -0.0021(8)
C47 0.0234(8) 0.0293(11) 0.0275(9) -0.0016(8) 0.0037(7) -0.0038(8)
C46 0.0334(10) 0.0263(11) 0.0282(9) 0.0014(8) 0.0060(7) -0.0069(8)
C45 0.0334(9) 0.0233(10) 0.0198(8) -0.0049(8) 0.0008(7) 0.0009(8)
C44 0.0224(8) 0.0339(11) 0.0250(9) -0.0038(8) 0.0002(7) -0.0007(8)
C43 0.0261(9) 0.0290(11) 0.0257(9) -0.0013(8) 0.0045(7) -0.0066(8)
C48 0.0446(11) 0.0305(12) 0.0313(10) 0.0007(9) -0.0051(8) 0.0017(9)
N1 0.0203(7) 0.0226(8) 0.0255(7) -0.0022(7) 0.0035(5) -0.0007(6)
N2 0.0218(7) 0.0245(9) 0.0278(8) -0.0023(7) 0.0026(6) -0.0005(6)
O5 0.0262(6) 0.0333(8) 0.0290(7) 0.0030(6) 0.0090(5) 0.0040(6)
O41 0.0260(6) 0.0327(8) 0.0315(7) 0.0015(6) 0.0080(5) 0.0029(6)

loop_
_atom_type_symbol
_atom_type_description
_atom_type_scat_dispersion_real
_atom_type_scat_dispersion_imag
_atom_type_scat_source
C C 0.0033 0.0016 'International Tables Vol C Tables 4.2.6.8 and 6.1.1.4'
H H 0 0 'International Tables Vol C Tables 4.2.6.8 and 6.1.1.4'
N N 0.0061 0.0033 'International Tables Vol C Tables 4.2.6.8 and 6.1.1.4'
O O 0.0106 0.006 'International Tables Vol C Tables 4.2.6.8 and 6.1.1.4'

loop_
_geom_angle_atom_site_label_1
_geom_angle_atom_site_label_2
_geom_angle_atom_site_label_3
_geom_angle
N2 C3 C4 111.26(16)
N2 C3 C31 118.37(15)
C4 C3 C31 130.18(16)
C5 C4 C3 103.84(15)
C5 C4 C41 118.56(16)
C3 C4 C41 137.44(17)
O5 C5 N1 123.74(16)
O5 C5 C4 127.46(16)
N1 C5 C4 108.80(15)
C16 C11 C12 120.02(17)
C16 C11 N1 121.21(15)
C12 C11 N1 118.76(16)
C13 C12 C11 119.33(18)
C12 C13 C14 120.87(18)
C15 C14 C13 119.16(18)
C16 C15 C14 120.70(19)
C15 C16 C11 119.91(17)
O41 C41 C4 118.57(16)
O41 C41 C42 118.67(15)
C4 C41 C42 122.75(15)
C43 C42 C47 118.83(17)
C43 C42 C41 121.53(16)
C47 C42 C41 119.56(15)
C46 C47 C42 120.25(16)
C47 C46 C45 121.10(17)
C44 C45 C46 118.29(17)
C44 C45 C48 121.06(16)
C46 C45 C48 120.65(17)
C43 C44 C45 120.87(16)
C44 C43 C42 120.62(17)
C5 N1 N2 109.77(14)
C5 N1 C11 129.77(15)
N2 N1 C11 120.41(14)
C3 N2 N1 106.31(14)

loop_
_geom_bond_atom_site_label_1
_geom_bond_atom_site_label_2
_geom_bond_distance
C3 N2 1.323(2)
C3 C4 1.438(2)
C3 C31 1.502(3)
C4 C5 1.400(3)
C4 C41 1.448(2)
C5 O5 1.322(2)
C5 N1 1.353(2)
C11 C16 1.393(3)
C11 C12 1.397(2)
C11 N1 1.428(2)
C12 C13 1.392(3)
C13 C14 1.392(3)
C14 C15 1.390(3)
C15 C16 1.387(3)
C41 O41 1.262(2)
C41 C42 1.486(3)
C42 C43 1.395(2)
C42 C47 1.397(3)
C47 C46 1.385(3)
C46 C45 1.403(2)
C45 C44 1.390(3)
C45 C48 1.514(3)
C44 C43 1.390(3)
N1 N2 1.404(2)

loop_
_geom_torsion_atom_site_label_1
_geom_torsion_atom_site_label_2
_geom_torsion_atom_site_label_3
_geom_torsion_atom_site_label_4
_geom_torsion
N2 C3 C4 C5 -1.06(19)
C31 C3 C4 C5 173.73(17)
N2 C3 C4 C41 -176.12(19)
C31 C3 C4 C41 -1.3(3)
C3 C4 C5 O5 -177.81(17)
C41 C4 C5 O5 -1.6(3)
C3 C4 C5 N1 1.49(19)
C41 C4 C5 N1 177.69(15)
C16 C11 C12 C13 -0.6(3)
N1 C11 C12 C13 179.03(16)
C11 C12 C13 C14 1.4(3)
C12 C13 C14 C15 -1.1(3)
C13 C14 C15 C16 0.0(3)
C14 C15 C16 C11 0.7(3)
C12 C11 C16 C15 -0.4(3)
N1 C11 C16 C15 179.94(15)
C5 C4 C41 O41 -7.3(2)
C3 C4 C41 O41 167.27(19)
C5 C4 C41 C42 171.85(16)
C3 C4 C41 C42 -13.6(3)
O41 C41 C42 C43 137.83(18)
C4 C41 C42 C43 -41.3(3)
O41 C41 C42 C47 -38.9(2)
C4 C41 C42 C47 141.94(18)
C43 C42 C47 C46 1.9(3)
C41 C42 C47 C46 178.76(17)
C42 C47 C46 C45 -1.8(3)
C47 C46 C45 C44 0.4(3)
C47 C46 C45 C48 -179.18(18)
C46 C45 C44 C43 0.9(3)
C48 C45 C44 C43 -179.49(17)
C45 C44 C43 C42 -0.8(3)
C47 C42 C43 C44 -0.6(3)
C41 C42 C43 C44 -177.37(17)
O5 C5 N1 N2 177.89(15)
C4 C5 N1 N2 -1.44(19)
O5 C5 N1 C11 0.5(3)
C4 C5 N1 C11 -178.80(16)
C16 C11 N1 C5 -12.5(3)
C12 C11 N1 C5 167.80(17)
C16 C11 N1 N2 170.34(15)
C12 C11 N1 N2 -9.3(2)
C4 C3 N2 N1 0.23(19)
C31 C3 N2 N1 -175.25(14)
C5 N1 N2 C3 0.75(18)
C11 N1 N2 C3 178.39(14)
